data_1574821
loop_
_publ_author_name
'Nguyen, Tri Minh'
'Tawfik, Sherif Abdulkader'
'Tran, Truyen'
'Gupta, Sunil'
'Rana, Santu'
'Venkatesh, Svetha'

_publ_section_title
;
 The search for superionic solid-state electrolytes using a
 physics-informed generative model.
;
_journal_issue 17
_journal_name_full 'Materials horizons'
_journal_page_first 6945
_journal_page_last 6955
_journal_paper_doi 10.1039/d5mh00767d
_journal_volume 12
_journal_year 2025
_chemical_formula_structural NaI
_chemical_formula_sum 'I4 Na4'
_space_group_IT_number 1
_space_group_name_Hall 'P 1'
_space_group_name_H-M_alt 'P 1'
_symmetry_Int_Tables_number 1
_symmetry_space_group_name_H-M 'P 1'
_audit_update_record
;
2025-04-08 deposited with the CCDC.	2025-06-06 downloaded from the CCDC.
;
_cell_angle_alpha 90.01395170
_cell_angle_beta 90.00728913
_cell_angle_gamma 89.99939079
_cell_formula_units_Z 4
_cell_length_a 7.08010283
_cell_length_b 7.09791712
_cell_length_c 7.29005300
_cell_volume 366.354
_cod_data_source_file d5mh00767d3.cif
_cod_data_source_block NaI
_cod_depositor_comments 'Adding full bibliography for 1574820--1574854.cif.'
_cod_original_cell_volume 366.35418632
_cod_original_formula_sum 'Na4 I4'
_cod_database_code 1574821

loop_
_symmetry_equiv_pos_site_id
_symmetry_equiv_pos_as_xyz
1 'x, y, z'

loop_
_atom_site_type_symbol
_atom_site_label
_atom_site_symmetry_multiplicity
_atom_site_fract_x
_atom_site_fract_y
_atom_site_fract_z
_atom_site_occupancy
Na Na0 1 0.25295548 0.25016530 0.25282110 1
Na Na1 1 0.74701703 0.75016559 0.24716529 1
Na Na2 1 0.24701492 0.74981640 0.75281213 1
Na Na3 1 0.75295663 0.24981597 0.74720275 1
I I4 1 0.50038046 0.49768855 0.99825457 1
I I5 1 0.49964753 0.99768870 0.50174349 1
I I6 1 -0.00036329 0.50232926 0.49825561 1
I I7 1 0.00039124 0.00233023 0.00174506 1
